data_7151385
loop_
_publ_author_name
'Zahra, Jalal A.'
'Abu Thaher, Bassam A.'
'El-Abadelah, Mustafa M.'
'Boese, Roland'

_publ_contact_author
;
         Prof. Dr. Boese, Roland
         Institut f\"ur Anorganische Chemie der
         Universit\"at-GH Essen            
         Universit\"atsstr. 3-5                                              
         D-45117 Essen, Germany                                                         
;
_publ_section_title
;
 An alternative synthesis of 2-(N-arylhydrazono)-1-benzothiophen-3-ones
;
_journal_issue 5
_journal_name_full 'Organic &amp;  Biomolecular Chemistry'
_journal_page_first 822
_journal_paper_doi 10.1039/b211458p
_journal_volume 1
_journal_year 2003
_chemical_formula_sum 'C15 H12 N2 O S'
_chemical_formula_weight 268.33
_chemical_name_systematic
; 
 3-Oxo-2H-2-[N-(methylphenylhydrazono)]benzothiophene 
;
_space_group_IT_number 14
_symmetry_cell_setting monoclinic
_symmetry_space_group_name_Hall '-P 2ybc'
_symmetry_space_group_name_H-M 'P 1 21/c 1'
_atom_sites_solution_hydrogens geom
_atom_sites_solution_primary direct
_atom_sites_solution_secondary difmap
_audit_creation_method SHELXL-97
_cell_angle_alpha 90.00
_cell_angle_beta 117.150(7)
_cell_angle_gamma 90.00
_cell_formula_units_Z 4
_cell_length_a 13.949(5)
_cell_length_b 8.165(3)
_cell_length_c 12.755(5)
_cell_measurement_reflns_used 1188
_cell_measurement_temperature 203(2)
_cell_measurement_theta_max 24.12
_cell_measurement_theta_min 2.99
_cell_volume 1292.6(8)
_computing_cell_refinement 'BRUKER AXS SAINT program Vers.6.01'
_computing_data_collection 'BRUKER AXS SMART Vers. 5.054 1997/98'
_computing_data_reduction 'BRUKER AXS SAINT program Vers.6.01'
_computing_molecular_graphics 'BRUKER AXS SHELXTL Vers.6.12,98/NT/2000/ME'
_computing_publication_material 'BRUKER AXS SHELXTL Vers.6.12,98/NT/2000/ME'
_computing_structure_refinement 'BRUKER AXS SHELXTL Vers.6.12,98/NT/2000/ME'
_computing_structure_solution 'BRUKER AXS SHELXTL Vers.6.12,98/NT/2000/ME'
_diffrn_ambient_temperature 203(2)
_diffrn_detector_area_resol_mean 512
_diffrn_measured_fraction_theta_full 0.990
_diffrn_measured_fraction_theta_max 0.990
_diffrn_measurement_device_type 'Siemens SMART CCD area detector system'
_diffrn_measurement_method
;
 Fullsphere data collection 
 in omega at 0.3 deg scan width, 
 two runs with 720 frames, phi =  0, 270(deg) 
 two runs with 436 frames, phi = 88, 180 deg) 
;
_diffrn_radiation_monochromator graphite
_diffrn_radiation_source 'fine-focus sealed tube'
_diffrn_radiation_type MoK\a
_diffrn_radiation_wavelength 0.71073
_diffrn_reflns_av_R_equivalents 0.1643
_diffrn_reflns_av_sigmaI/netI 0.1290
_diffrn_reflns_limit_h_max 15
_diffrn_reflns_limit_h_min -15
_diffrn_reflns_limit_k_max 9
_diffrn_reflns_limit_k_min -9
_diffrn_reflns_limit_l_max 14
_diffrn_reflns_limit_l_min -14
_diffrn_reflns_number 7070
_diffrn_reflns_theta_full 24.00
_diffrn_reflns_theta_max 24.00
_diffrn_reflns_theta_min 1.64
_exptl_absorpt_coefficient_mu 0.242
_exptl_absorpt_correction_T_max 1.00
_exptl_absorpt_correction_T_min 0.24
_exptl_absorpt_correction_type empirical
_exptl_absorpt_process_details
; 
 Siemens SADABS program multi-scan V2.03
 R.H. Blessing, Acta Cryst. (1995) A51 33-38 
;
_exptl_crystal_colour orange
_exptl_crystal_density_diffrn 1.379
_exptl_crystal_density_method 'not measured'
_exptl_crystal_description plate
_exptl_crystal_F_000 560
_exptl_crystal_size_max 0.27
_exptl_crystal_size_mid 0.24
_exptl_crystal_size_min 0.05
_refine_diff_density_max 0.482
_refine_diff_density_min -0.379
_refine_diff_density_rms 0.093
_refine_ls_extinction_method none
_refine_ls_goodness_of_fit_ref 0.935
_refine_ls_hydrogen_treatment
;
 Riding model on idealized geometrics 
 with the 1.2 fold (1.5 fold for methyl 
 groups) isotropic displacement 
 parameters of the equivalent Uij of the 
 corresponding carbon atom
;
_refine_ls_matrix_type full
_refine_ls_number_parameters 172
_refine_ls_number_reflns 2012
_refine_ls_number_restraints 0
_refine_ls_restrained_S_all 0.935
_refine_ls_R_factor_all 0.1283
_refine_ls_R_factor_gt 0.0669
_refine_ls_shift/su_max 0.000
_refine_ls_shift/su_mean 0.000
_refine_ls_structure_factor_coef Fsqd
_refine_ls_weighting_details 'calc w=1/[\s^2^(Fo^2^)+(0.0744P)^2^+0.0000P] where P=(Fo^2^+2Fc^2^)/3'
_refine_ls_weighting_scheme calc
_refine_ls_wR_factor_gt 0.1423
_refine_ls_wR_factor_ref 0.1716
_reflns_number_gt 1101
_reflns_number_total 2012
_reflns_threshold_expression >2sigma(I)
_cod_data_source_file b211458p.txt
_cod_data_source_block oxoabam
_cod_original_cell_volume 1292.7(8)
_cod_original_sg_symbol_H-M P2(1)/c
_cod_database_code 7151385

loop_
_symmetry_equiv_pos_as_xyz
'x, y, z'
'-x, y+1/2, -z+1/2'
'-x, -y, -z'
'x, -y-1/2, z-1/2'

loop_
_atom_site_label
_atom_site_type_symbol
_atom_site_fract_x
_atom_site_fract_y
_atom_site_fract_z
_atom_site_U_iso_or_equiv
_atom_site_adp_type
_atom_site_occupancy
_atom_site_symmetry_multiplicity
_atom_site_calc_flag
_atom_site_refinement_flags
_atom_site_disorder_assembly
_atom_site_disorder_group
S1 S 0.40374(10) 0.82462(16) 0.01135(9) 0.0326(4) Uani 1 1 d . . .
N1 N 0.5840(3) 0.6725(5) 0.0215(3) 0.0283(10) Uani 1 1 d . . .
N2 N 0.6083(3) 0.6248(4) 0.1311(3) 0.0284(10) Uani 1 1 d . . .
H2 H 0.5537 0.6641 0.1645 0.034 Uiso 1 1 d R . .
O1 O 0.5233(3) 0.7841(4) -0.2096(3) 0.0376(9) Uani 1 1 d . . .
C1 C 0.4975(3) 0.7594(5) -0.0359(4) 0.0260(11) Uani 1 1 d . . .
C2 C 0.4698(4) 0.8151(6) -0.1583(4) 0.0273(11) Uani 1 1 d . . .
C3 C 0.3206(4) 0.9898(6) -0.3125(4) 0.0331(13) Uani 1 1 d . . .
H3 H 0.3497 0.9822 -0.3658 0.040 Uiso 1 1 d R . .
C4 C 0.2285(4) 1.0773(6) -0.3403(4) 0.0378(13) Uani 1 1 d . . .
H4 H 0.1942 1.1301 -0.4138 0.045 Uiso 1 1 d R . .
C5 C 0.1854(4) 1.0899(6) -0.2619(4) 0.0401(14) Uani 1 1 d . . .
H5 H 0.1217 1.1501 -0.2836 0.048 Uiso 1 1 d R . .
C6 C 0.2343(4) 1.0144(6) -0.1526(4) 0.0372(13) Uani 1 1 d . . .
H6 H 0.2054 1.0228 -0.0990 0.045 Uiso 1 1 d R . .
C7 C 0.3272(4) 0.9268(5) -0.1254(4) 0.0271(12) Uani 1 1 d . . .
C8 C 0.3713(4) 0.9107(6) -0.2020(4) 0.0279(12) Uani 1 1 d . . .
C9 C 0.7039(4) 0.5359(6) 0.1964(4) 0.0283(12) Uani 1 1 d . . .
C10 C 0.7230(4) 0.4824(6) 0.3073(4) 0.0363(13) Uani 1 1 d . . .
H10 H 0.6738 0.5057 0.3368 0.044 Uiso 1 1 d R . .
C11 C 0.8163(4) 0.3944(6) 0.3745(4) 0.0431(14) Uani 1 1 d . . .
H11 H 0.8284 0.3562 0.4491 0.052 Uiso 1 1 d R . .
C12 C 0.8916(4) 0.3614(6) 0.3357(4) 0.0366(13) Uani 1 1 d . . .
C13 C 0.8696(4) 0.4148(6) 0.2239(4) 0.0458(15) Uani 1 1 d . . .
H13 H 0.9184 0.3906 0.1942 0.055 Uiso 1 1 d R . .
C14 C 0.7779(4) 0.5034(6) 0.1559(4) 0.0373(13) Uani 1 1 d . . .
H14 H 0.7659 0.5419 0.0814 0.045 Uiso 1 1 d R . .
C15 C 0.9926(4) 0.2643(7) 0.4104(5) 0.0548(17) Uani 1 1 d . . .
H15A H 1.0281 0.2345 0.3631 0.082 Uiso 1 1 d R . .
H15B H 0.9733 0.1659 0.4390 0.082 Uiso 1 1 d R . .
H15C H 1.0410 0.3303 0.4768 0.082 Uiso 1 1 d R . .

loop_
_atom_site_aniso_label
_atom_site_aniso_U_11
_atom_site_aniso_U_22
_atom_site_aniso_U_33
_atom_site_aniso_U_23
_atom_site_aniso_U_13
_atom_site_aniso_U_12
S1 0.0388(7) 0.0404(9) 0.0151(6) 0.0032(6) 0.0093(5) 0.0039(7)
N1 0.040(2) 0.029(2) 0.0099(19) 0.0008(17) 0.0059(17) -0.006(2)
N2 0.033(2) 0.034(3) 0.014(2) 0.0023(17) 0.0073(17) 0.0007(19)
O1 0.049(2) 0.047(2) 0.0162(17) 0.0038(15) 0.0142(16) 0.0073(18)
C1 0.028(3) 0.025(3) 0.014(2) 0.002(2) 0.000(2) -0.005(2)
C2 0.034(3) 0.028(3) 0.013(2) -0.005(2) 0.005(2) -0.008(2)
C3 0.041(3) 0.033(3) 0.017(3) 0.000(2) 0.006(2) -0.002(3)
C4 0.041(3) 0.032(3) 0.026(3) 0.004(2) 0.003(2) 0.007(3)
C5 0.037(3) 0.037(4) 0.037(3) 0.002(2) 0.009(3) 0.001(3)
C6 0.039(3) 0.041(4) 0.030(3) -0.003(2) 0.016(2) 0.001(3)
C7 0.028(3) 0.023(3) 0.023(3) -0.002(2) 0.006(2) -0.004(2)
C8 0.030(3) 0.033(3) 0.014(2) -0.006(2) 0.004(2) -0.005(2)
C9 0.031(3) 0.031(3) 0.010(2) 0.000(2) -0.002(2) -0.001(2)
C10 0.045(3) 0.038(3) 0.018(3) 0.004(2) 0.008(2) 0.000(3)
C11 0.047(3) 0.050(4) 0.013(3) 0.008(2) -0.003(2) 0.000(3)
C12 0.038(3) 0.027(3) 0.023(3) 0.002(2) -0.004(2) 0.001(3)
C13 0.043(3) 0.051(4) 0.037(3) 0.000(3) 0.012(3) 0.004(3)
C14 0.043(3) 0.041(4) 0.021(3) 0.008(2) 0.009(2) 0.008(3)
C15 0.043(3) 0.051(4) 0.043(4) 0.005(3) -0.004(3) 0.008(3)

loop_
_atom_type_symbol
_atom_type_description
_atom_type_scat_dispersion_real
_atom_type_scat_dispersion_imag
_atom_type_scat_source
C C 0.0033 0.0016 'International Tables Vol C Tables 4.2.6.8 and 6.1.1.4'
H H 0.0000 0.0000 'International Tables Vol C Tables 4.2.6.8 and 6.1.1.4'
N N 0.0061 0.0033 'International Tables Vol C Tables 4.2.6.8 and 6.1.1.4'
O O 0.0106 0.0060 'International Tables Vol C Tables 4.2.6.8 and 6.1.1.4'
S S 0.1246 0.1234 'International Tables Vol C Tables 4.2.6.8 and 6.1.1.4'

loop_
_geom_angle_atom_site_label_1
_geom_angle_atom_site_label_2
_geom_angle_atom_site_label_3
_geom_angle
_geom_angle_site_symmetry_1
_geom_angle_site_symmetry_3
_geom_angle_publ_flag
C1 S1 C7 90.8(2) . . ?
C1 N1 N2 118.4(4) . . ?
N1 N2 C9 119.2(4) . . ?
N1 C1 C2 119.1(4) . . ?
N1 C1 S1 128.1(3) . . ?
C2 C1 S1 112.8(3) . . ?
O1 C2 C8 127.4(4) . . ?
O1 C2 C1 124.3(4) . . ?
C8 C2 C1 108.2(4) . . ?
C4 C3 C8 118.8(5) . . ?
C3 C4 C5 121.1(5) . . ?
C4 C5 C6 121.1(5) . . ?
C7 C6 C5 117.2(5) . . ?
C8 C7 C6 122.9(4) . . ?
C8 C7 S1 112.8(3) . . ?
C6 C7 S1 124.3(4) . . ?
C7 C8 C3 118.7(4) . . ?
C7 C8 C2 115.4(4) . . ?
C3 C8 C2 125.8(4) . . ?
C14 C9 C10 119.8(4) . . ?
C14 C9 N2 123.2(4) . . ?
C10 C9 N2 117.0(4) . . ?
C9 C10 C11 118.9(5) . . ?
C12 C11 C10 122.2(4) . . ?
C11 C12 C13 117.5(4) . . ?
C11 C12 C15 121.3(5) . . ?
C13 C12 C15 121.2(5) . . ?
C14 C13 C12 121.3(5) . . ?
C9 C14 C13 120.3(5) . . ?

loop_
_geom_bond_atom_site_label_1
_geom_bond_atom_site_label_2
_geom_bond_distance
_geom_bond_site_symmetry_2
_geom_bond_publ_flag
S1 C1 1.755(5) . ?
S1 C7 1.783(4) . ?
N1 C1 1.299(5) . ?
N1 N2 1.337(5) . ?
N2 C9 1.410(6) . ?
O1 C2 1.223(5) . ?
C1 C2 1.497(6) . ?
C2 C8 1.451(6) . ?
C3 C4 1.368(6) . ?
C3 C8 1.412(6) . ?
C4 C5 1.386(7) . ?
C5 C6 1.387(7) . ?
C6 C7 1.379(6) . ?
C7 C8 1.379(6) . ?
C9 C14 1.374(6) . ?
C9 C10 1.385(6) . ?
C10 C11 1.388(7) . ?
C11 C12 1.378(7) . ?
C12 C13 1.384(6) . ?
C12 C15 1.515(6) . ?
C13 C14 1.379(6) . ?

loop_
_cod_related_entry_id
_cod_related_entry_database
_cod_related_entry_code
1 ChemSpider 4553627
